data_2100026
loop_
_publ_author_name
'Richard E. Marsh'

_publ_section_title
;
 Space group <i>P</i>1: an update
;
_journal_issue 3
_journal_name_full 'Acta Crystallographica Section B'
_journal_page_first 359
_journal_page_last 359
_journal_paper_doi 10.1107/S0108768105009651
_journal_volume 61
_journal_year 2005
_chemical_formula_moiety 'C32 H64 O2 B2 Ga2'
_chemical_formula_sum 'C32 H64 B2 Ga2 O2'
_space_group_crystal_system triclinic
_space_group_IT_number 2
_space_group_name_Hall '-P 1'
_space_group_name_H-M_alt 'P -1'
_audit_creation_method CRYM
_cell_angle_alpha 69.55
_cell_angle_beta 67.75
_cell_angle_gamma 77.23
_cell_formula_units_Z 1
_cell_length_a 9.2090
_cell_length_b 10.1840
_cell_length_c 10.5030
_cell_volume 849.734
_cod_data_source_file bk0148.cif
_cod_data_source_block COTKEB
_cod_depositor_comments
;
 Updating space group information and adding the symmetry operation list.

 Antanas Vaitkus,
 2018-06-14

  Added moiety chemical formula and Z value from Marsh (2005) paper.
  The summary chemical formula is calculated from moiety formula using
  AdHocParser
  (svn://www.crystallography.net/cod-tools/trunk/Formulae/AdHocParser.yp,
  revision 1441.)

  Andrius Merkys
  2013-11-11
;
_cod_original_sg_symbol_H-M P-1
_cod_original_formula_sum 'not given'
_cod_database_code 2100026

loop_
_space_group_symop_id
_space_group_symop_operation_xyz
1 x,y,z
2 -x,-y,-z

loop_
_atom_site_label
_atom_site_fract_x
_atom_site_fract_y
_atom_site_fract_z
_atom_site_type_symbol
Ga1 0.42546 0.12351 0.56634 Ga
O1 0.40835 -0.08135 0.60870 O
B1 0.30935 -0.16655 0.72750 B
C1 0.18460 -0.11370 0.85620 C
H1 0.18870 -0.01305 0.83670 H
C2 0.02020 -0.14050 0.87340 C
H2 -0.04415 -0.14705 0.96520 H
H3 -0.02045 -0.06535 0.81590 H
C3 0.00470 -0.26045 0.84545 C
H4 -0.05335 -0.23225 0.79495 H
H5 -0.04630 -0.31085 0.92460 H
C4 0.13500 -0.35005 0.77425 C
H6 0.12950 -0.33680 0.68205 H
H7 0.11740 -0.44500 0.82785 H
C5 0.30260 -0.32670 0.75795 C
H8 0.38035 -0.35860 0.67770 H
C6 0.34065 -0.40885 0.89790 C
H9 0.30530 -0.49955 0.93265 H
H10 0.45155 -0.42270 0.87610 H
C7 0.27510 -0.34760 1.01255 C
H11 0.34680 -0.36770 1.05345 H
H12 0.19460 -0.39150 1.07460 H
C8 0.22625 -0.19805 0.99370 C
H13 0.30405 -0.15710 0.99805 H
H14 0.13690 -0.19170 1.07305 H
C17 0.47370 -0.15265 0.30610 C
C19 0.23720 0.24805 0.52040 C
C21 0.59375 -0.17425 0.16935 C
H29 0.65470 -0.09570 0.11965 H
H30 0.54100 -0.18220 0.10975 H
H31 0.66200 -0.25865 0.19140 H
C22 0.36720 -0.02830 0.26150 C
H32 0.42680 0.04955 0.20235 H
H33 0.29185 -0.00570 0.34470 H
H34 0.31405 -0.04855 0.20865 H
C23 0.38270 -0.27250 0.37810 C
H35 0.44610 -0.35500 0.41230 H
H36 0.34395 -0.28550 0.31230 H
H37 0.29775 -0.25480 0.45740 H
C24 0.72835 -0.33775 0.61860 C
H38 0.68255 -0.28565 0.68510 H
H39 0.82155 -0.39130 0.63450 H
H40 0.65735 -0.39865 0.63200 H
C25 0.89730 -0.16530 0.44465 C
H41 0.91835 -0.10365 0.34910 H
H42 0.98980 -0.22840 0.45225 H
H43 0.86895 -0.11155 0.51020 H
C26 0.83930 -0.32815 0.38300 C
H44 0.86405 -0.26645 0.28710 H
H45 0.77315 -0.39265 0.39480 H
H46 0.93280 -0.37835 0.40215 H
